data_7044712
loop_
_publ_author_name
'Vasko, Petra'
'Hurmalainen, Juha'
'Mansikkam\"aki, Akseli'
'Peuronen, Anssi'
'Mailman, Aaron'
'Tuononen, Heikki M.'

_publ_section_title
;
 Synthesis of new hybrid 1,4-thiazinyl-1,2,3-dithiazolyl radicals via
 Smiles rearrangement
;
_journal_name_full 'Dalton Transactions'
_journal_paper_doi 10.1039/C7DT03243A
_journal_year 2017
_chemical_formula_moiety 'C14 H14 N5 S, C F3 O3 S'
_chemical_formula_sum 'C15 H14 F3 N5 O3 S2'
_chemical_formula_weight 433.43
_chemical_name_systematic
;
 ?
;
_space_group_crystal_system triclinic
_space_group_IT_number 2
_space_group_name_Hall '-P 1'
_space_group_name_H-M_alt 'P -1'
_symmetry_space_group_name_Hall '-P 1'
_symmetry_space_group_name_H-M 'P -1'
_atom_sites_solution_hydrogens mixed
_atom_sites_solution_primary direct
_audit_creation_date 2017-01-05
_audit_creation_method
;
Olex2 1.2
(compiled 2017.01.04 svn.r3372 for OlexSys, GUI svn.r5289)
;
_audit_update_record
;
2017-09-28 deposited with the CCDC.
2017-10-04 downloaded from the CCDC.
;
_cell_angle_alpha 107.777(4)
_cell_angle_beta 96.045(3)
_cell_angle_gamma 90.188(3)
_cell_formula_units_Z 2
_cell_length_a 6.1376(2)
_cell_length_b 11.7508(5)
_cell_length_c 13.2119(6)
_cell_measurement_reflns_used 2657
_cell_measurement_temperature 120.0(1)
_cell_measurement_theta_max 28.1270
_cell_measurement_theta_min 3.6450
_cell_volume 901.69(7)
_computing_cell_refinement 'CrysAlisPro 1.171.38.41 (Rigaku OD, 2015)'
_computing_data_collection 'CrysAlisPro 1.171.38.41 (Rigaku OD, 2015)'
_computing_data_reduction 'CrysAlisPro 1.171.38.41 (Rigaku OD, 2015)'
_computing_molecular_graphics 'Olex2 (Dolomanov et al., 2009)'
_computing_publication_material 'Olex2 (Dolomanov et al., 2009)'
_computing_structure_refinement 'ShelXL (Sheldrick, 2015)'
_computing_structure_solution 'ShelXS (Sheldrick, 2008)'
_diffrn_ambient_temperature 120.00(10)
_diffrn_detector_area_resol_mean 8.0053
_diffrn_detector_type Eos
_diffrn_measured_fraction_theta_full 0.998
_diffrn_measured_fraction_theta_max 0.985
_diffrn_measurement_details
;
List of Runs (angles in degrees, time in seconds):

  # Type    Start    End  Width  t~exp~   \w     \q     \k     \f   Frames
#--------------------------------------------------------------------------
  1  \w    -52.00  54.00   1.00   72.50    --  -18.29   0.00-150.00  106
  2  \w    -87.00 -35.00   1.00   72.50    --  -18.29-178.00 -30.00   52
  3  \w    -29.00  15.00   1.00   72.50    --  -18.29 -87.00  77.00   44
  4  \w    -85.00   7.00   1.00   72.50    --  -18.29 -37.00-180.00   92
  5  \w      9.00  57.00   1.00   72.50    --   19.23 -99.00   0.00   48
  6  \w     -9.00  31.00   1.00   72.50    --   19.23  87.00-165.00   40
;
_diffrn_measurement_device 'four-circle diffractometer'
_diffrn_measurement_device_type 'SuperNova, Single source at offset, Eos'
_diffrn_measurement_method '\w scans'
_diffrn_radiation_type MoK\a
_diffrn_radiation_wavelength 0.71073
_diffrn_reflns_av_R_equivalents 0.0263
_diffrn_reflns_av_unetI/netI 0.0548
_diffrn_reflns_Laue_measured_fraction_full 0.998
_diffrn_reflns_Laue_measured_fraction_max 0.985
_diffrn_reflns_limit_h_max 6
_diffrn_reflns_limit_h_min -7
_diffrn_reflns_limit_k_max 12
_diffrn_reflns_limit_k_min -15
_diffrn_reflns_limit_l_max 15
_diffrn_reflns_limit_l_min -16
_diffrn_reflns_number 6674
_diffrn_reflns_point_group_measured_fraction_full 0.998
_diffrn_reflns_point_group_measured_fraction_max 0.985
_diffrn_reflns_theta_full 26.000
_diffrn_reflns_theta_max 26.994
_diffrn_reflns_theta_min 3.208
_exptl_absorpt_coefficient_mu 0.354
_exptl_absorpt_correction_T_max 0.990
_exptl_absorpt_correction_T_min 0.970
_exptl_absorpt_correction_type analytical
_exptl_absorpt_process_details
;
CrysAlisPro 1.171.38.41 (Rigaku Oxford Diffraction, 2015)
Analytical numeric absorption correction using a multifaceted crystal
            model based on expressions derived by R.C. Clark & J.S. Reid.
(Clark, R. C. & Reid, J. S. (1995). Acta Cryst. A51, 887-897)
Empirical absorption correction using spherical harmonics,
 implemented in SCALE3 ABSPACK scaling algorithm.
;
_exptl_crystal_colour 'clear light orange'
_exptl_crystal_colour_lustre clear
_exptl_crystal_colour_modifier light
_exptl_crystal_colour_primary orange
_exptl_crystal_density_diffrn 1.596
_exptl_crystal_description plate
_exptl_crystal_F_000 444
_exptl_crystal_size_max 0.161
_exptl_crystal_size_mid 0.078
_exptl_crystal_size_min 0.039
_refine_diff_density_max 0.489
_refine_diff_density_min -0.397
_refine_diff_density_rms 0.067
_refine_ls_extinction_method none
_refine_ls_goodness_of_fit_ref 1.059
_refine_ls_hydrogen_treatment mixed
_refine_ls_matrix_type full
_refine_ls_number_parameters 270
_refine_ls_number_reflns 3867
_refine_ls_number_restraints 0
_refine_ls_restrained_S_all 1.059
_refine_ls_R_factor_all 0.0637
_refine_ls_R_factor_gt 0.0434
_refine_ls_shift/su_max 0.000
_refine_ls_shift/su_mean 0.000
_refine_ls_structure_factor_coef Fsqd
_refine_ls_weighting_details 'w=1/[\s^2^(Fo^2^)+(0.0380P)^2^+0.4473P] where P=(Fo^2^+2Fc^2^)/3'
_refine_ls_weighting_scheme calc
_refine_ls_wR_factor_gt 0.0936
_refine_ls_wR_factor_ref 0.1033
_reflns_Friedel_coverage 0.000
_reflns_number_gt 3013
_reflns_number_total 3867
_reflns_threshold_expression 'I > 2\s(I)'
_cod_data_source_file c7dt03243a3.cif
_cod_data_source_block 4f-OTf
_cod_database_code 7044712
_shelxl_version_number 2013-4
_shelx_space_group_comment
;
The symmetry employed for this shelxl refinement is uniquely defined
by the following loop, which should always be used as a source of
symmetry information in preference to the above space-group names.
They are only intended as comments.
;
_olex2_refinement_description
;
1. Fixed Uiso
 At 1.2 times of:
  All C(H) groups
 At 1.5 times of:
  All C(H,H,H) groups
2.a Aromatic/amide H refined with riding coordinates:
 C2(H2), C3(H3A), C4(H4), C9(H9), C10(H10), C11(H11), C12(H12)
2.b Idealised Me refined as rotating group:
 C14(H14A,H14B,H14C)
;
_olex2_submission_special_instructions 'No special instructions were received'
_oxdiff_exptl_absorpt_empirical_details
;
Empirical correction (ABSPACK) includes:
- Absorption correction using spherical harmonics
- Frame scaling
;

loop_
_space_group_symop_operation_xyz
'x, y, z'
'-x, -y, -z'

loop_
_atom_site_label
_atom_site_type_symbol
_atom_site_fract_x
_atom_site_fract_y
_atom_site_fract_z
_atom_site_U_iso_or_equiv
_atom_site_adp_type
_atom_site_occupancy
_atom_site_site_symmetry_order
_atom_site_calc_flag
_atom_site_refinement_flags_posn
S1 S 0.21684(9) 0.56893(5) 0.48880(5) 0.01984(15) Uani 1 1 d .
N1 N -0.1560(4) 0.1296(2) 0.0283(2) 0.0250(5) Uani 1 1 d .
H1A H -0.243(4) 0.126(2) 0.072(2) 0.026(8) Uiso 1 1 d .
H1B H -0.178(4) 0.080(3) -0.033(2) 0.035(8) Uiso 1 1 d .
N2 N 0.0643(3) 0.28891(18) 0.14525(15) 0.0183(4) Uani 1 1 d .
N3 N 0.5655(3) 0.69058(18) 0.46806(17) 0.0178(4) Uani 1 1 d .
H3 H 0.565(4) 0.729(2) 0.532(2) 0.022(7) Uiso 1 1 d .
N4 N 0.5918(3) 0.55641(17) 0.25819(15) 0.0189(4) Uani 1 1 d .
N5 N 0.2771(3) 0.44680(18) 0.26644(16) 0.0194(4) Uani 1 1 d .
H5 H 0.196(4) 0.439(2) 0.311(2) 0.024(7) Uiso 1 1 d .
C1 C 0.0175(4) 0.2043(2) 0.04680(18) 0.0194(5) Uani 1 1 d .
C2 C 0.1526(4) 0.1984(2) -0.03371(19) 0.0253(6) Uani 1 1 d .
H2 H 0.1223 0.1400 -0.1019 0.030 Uiso 1 1 calc R
C3 C 0.3271(4) 0.2766(2) -0.0138(2) 0.0276(6) Uani 1 1 d .
H3A H 0.4178 0.2724 -0.0687 0.033 Uiso 1 1 calc R
C4 C 0.3757(4) 0.3627(2) 0.08562(19) 0.0250(6) Uani 1 1 d .
H4 H 0.4973 0.4173 0.0982 0.030 Uiso 1 1 calc R
C5 C 0.2456(4) 0.3675(2) 0.16512(18) 0.0177(5) Uani 1 1 d .
C6 C 0.4136(3) 0.6021(2) 0.42379(18) 0.0158(5) Uani 1 1 d .
C7 C 0.4386(4) 0.5350(2) 0.31096(18) 0.0163(5) Uani 1 1 d .
C8 C 0.7440(4) 0.6487(2) 0.31050(18) 0.0175(5) Uani 1 1 d .
C9 C 0.9139(4) 0.6733(2) 0.2561(2) 0.0223(5) Uani 1 1 d .
H9 H 0.9259 0.6259 0.1846 0.027 Uiso 1 1 calc R
C10 C 1.0634(4) 0.7663(2) 0.3064(2) 0.0252(6) Uani 1 1 d .
H10 H 1.1771 0.7834 0.2690 0.030 Uiso 1 1 calc R
C11 C 1.0485(4) 0.8355(2) 0.4119(2) 0.0245(6) Uani 1 1 d .
H11 H 1.1520 0.8996 0.4457 0.029 Uiso 1 1 calc R
C12 C 0.8864(4) 0.8121(2) 0.4675(2) 0.0215(5) Uani 1 1 d .
H12 H 0.8782 0.8588 0.5396 0.026 Uiso 1 1 calc R
C13 C 0.7335(3) 0.7187(2) 0.41632(18) 0.0173(5) Uani 1 1 d .
C14 C -0.0786(4) 0.2958(2) 0.23043(19) 0.0253(6) Uani 1 1 d .
H14A H 0.0000 0.2677 0.2862 0.038 Uiso 1 1 calc GR
H14B H -0.2116 0.2455 0.1998 0.038 Uiso 1 1 calc GR
H14C H -0.1189 0.3789 0.2616 0.038 Uiso 1 1 calc GR
S2 S 0.39580(9) 0.08206(5) 0.23127(4) 0.01847(15) Uani 1 1 d .
F1 F 0.4973(2) 0.00743(14) 0.39686(11) 0.0314(4) Uani 1 1 d .
F2 F 0.7731(2) 0.04003(16) 0.32076(13) 0.0388(4) Uani 1 1 d .
F3 F 0.5640(3) -0.11654(14) 0.24765(12) 0.0358(4) Uani 1 1 d .
O1 O 0.1862(3) 0.01949(17) 0.20876(15) 0.0314(5) Uani 1 1 d .
O2 O 0.5045(3) 0.07244(17) 0.13777(14) 0.0298(4) Uani 1 1 d .
O3 O 0.4038(3) 0.20057(16) 0.30648(14) 0.0308(4) Uani 1 1 d .
C15 C 0.5669(4) -0.0013(2) 0.30275(19) 0.0212(5) Uani 1 1 d .

loop_
_atom_site_aniso_label
_atom_site_aniso_U_11
_atom_site_aniso_U_22
_atom_site_aniso_U_33
_atom_site_aniso_U_23
_atom_site_aniso_U_13
_atom_site_aniso_U_12
S1 0.0188(3) 0.0202(3) 0.0175(3) 0.0011(2) 0.0029(2) -0.0029(2)
N1 0.0252(12) 0.0240(13) 0.0182(12) -0.0040(10) 0.0002(9) -0.0079(9)
N2 0.0172(10) 0.0184(11) 0.0163(10) 0.0015(8) 0.0008(7) -0.0015(8)
N3 0.0183(10) 0.0149(11) 0.0162(11) -0.0003(9) -0.0005(8) -0.0011(8)
N4 0.0196(10) 0.0177(11) 0.0174(10) 0.0029(9) 0.0012(8) 0.0007(8)
N5 0.0195(10) 0.0183(11) 0.0169(11) 0.0006(9) 0.0014(8) -0.0054(8)
C1 0.0205(12) 0.0163(13) 0.0166(12) 0.0002(10) -0.0052(9) 0.0007(10)
C2 0.0289(13) 0.0269(15) 0.0138(12) -0.0024(11) 0.0006(10) -0.0036(11)
C3 0.0281(14) 0.0339(16) 0.0176(13) 0.0025(11) 0.0046(10) -0.0048(11)
C4 0.0234(13) 0.0289(15) 0.0183(13) 0.0009(11) 0.0014(10) -0.0078(11)
C5 0.0187(11) 0.0154(12) 0.0161(12) 0.0015(10) -0.0013(9) -0.0018(9)
C6 0.0171(11) 0.0130(12) 0.0155(12) 0.0023(9) 0.0000(9) 0.0013(9)
C7 0.0172(11) 0.0135(12) 0.0166(12) 0.0033(9) -0.0015(9) -0.0007(9)
C8 0.0168(11) 0.0151(12) 0.0197(12) 0.0054(10) -0.0018(9) -0.0002(9)
C9 0.0234(13) 0.0240(14) 0.0197(13) 0.0069(11) 0.0025(9) 0.0003(10)
C10 0.0187(12) 0.0258(14) 0.0338(15) 0.0125(12) 0.0046(10) -0.0017(10)
C11 0.0219(12) 0.0177(13) 0.0322(15) 0.0071(11) -0.0029(10) -0.0053(10)
C12 0.0202(12) 0.0178(13) 0.0237(13) 0.0037(10) -0.0014(9) -0.0010(10)
C13 0.0145(11) 0.0153(12) 0.0210(12) 0.0051(10) -0.0015(9) -0.0003(9)
C14 0.0224(12) 0.0266(15) 0.0192(13) -0.0052(11) 0.0049(9) -0.0087(10)
S2 0.0194(3) 0.0179(3) 0.0136(3) -0.0005(2) -0.0019(2) -0.0031(2)
F1 0.0373(9) 0.0409(10) 0.0192(8) 0.0125(7) 0.0067(6) 0.0057(7)
F2 0.0171(7) 0.0556(12) 0.0470(10) 0.0234(9) -0.0051(7) -0.0054(7)
F3 0.0479(10) 0.0222(9) 0.0342(9) 0.0033(7) 0.0070(7) 0.0099(7)
O1 0.0175(9) 0.0379(12) 0.0343(11) 0.0072(9) -0.0043(7) -0.0077(8)
O2 0.0345(10) 0.0367(12) 0.0186(9) 0.0087(8) 0.0042(7) -0.0061(8)
O3 0.0465(11) 0.0179(10) 0.0204(10) -0.0020(8) -0.0062(8) 0.0034(8)
C15 0.0196(12) 0.0229(13) 0.0193(13) 0.0037(10) 0.0036(9) -0.0020(10)

loop_
_atom_type_symbol
_atom_type_description
_atom_type_scat_dispersion_real
_atom_type_scat_dispersion_imag
_atom_type_scat_source
C C 0.0033 0.0016 'International Tables Vol C Tables 4.2.6.8 and 6.1.1.4'
H H 0.0000 0.0000 'International Tables Vol C Tables 4.2.6.8 and 6.1.1.4'
F F 0.0171 0.0103 'International Tables Vol C Tables 4.2.6.8 and 6.1.1.4'
N N 0.0061 0.0033 'International Tables Vol C Tables 4.2.6.8 and 6.1.1.4'
O O 0.0106 0.0060 'International Tables Vol C Tables 4.2.6.8 and 6.1.1.4'
S S 0.1246 0.1234 'International Tables Vol C Tables 4.2.6.8 and 6.1.1.4'

loop_
_exptl_crystal_face_index_h
_exptl_crystal_face_index_k
_exptl_crystal_face_index_l
_exptl_crystal_face_perp_dist
0 1 17 0.0308
0 0 -18 0.0381
-6 -11 1 0.0568
4 -3 16 0.0443
-7 2 -8 0.0876
0 -9 -12 0.0192
8 -4 0 0.0638
-6 -1 14 0.0493
0 -13 16 0.0344
-1 -16 1 0.0216
2 16 -10 0.0213
0 15 2 0.0116

loop_
_geom_angle_atom_site_label_1
_geom_angle_atom_site_label_2
_geom_angle_atom_site_label_3
_geom_angle
H1A N1 H1B 117(3)
C1 N1 H1A 126.6(19)
C1 N1 H1B 116(2)
C1 N2 C5 120.3(2)
C1 N2 C14 119.6(2)
C5 N2 C14 120.06(19)
C6 N3 H3 118.5(18)
C6 N3 C13 124.8(2)
C13 N3 H3 116.6(18)
C7 N4 C8 118.0(2)
C5 N5 H5 117.8(19)
C5 N5 C7 129.3(2)
C7 N5 H5 112.7(19)
N1 C1 N2 120.0(2)
N1 C1 C2 120.5(2)
N2 C1 C2 119.5(2)
C1 C2 H2 120.2
C3 C2 C1 119.7(2)
C3 C2 H2 120.2
C2 C3 H3A 119.3
C2 C3 C4 121.3(2)
C4 C3 H3A 119.3
C3 C4 H4 120.4
C5 C4 C3 119.2(2)
C5 C4 H4 120.4
N5 C5 N2 115.0(2)
N5 C5 C4 124.9(2)
C4 C5 N2 120.1(2)
N3 C6 S1 123.64(18)
N3 C6 C7 113.6(2)
C7 C6 S1 122.78(17)
N4 C7 N5 122.9(2)
N4 C7 C6 124.7(2)
N5 C7 C6 112.4(2)
N4 C8 C9 119.5(2)
N4 C8 C13 122.0(2)
C13 C8 C9 118.6(2)
C8 C9 H9 120.0
C10 C9 C8 120.1(2)
C10 C9 H9 120.0
C9 C10 H10 119.9
C9 C10 C11 120.3(2)
C11 C10 H10 119.9
C10 C11 H11 119.6
C12 C11 C10 120.9(2)
C12 C11 H11 119.6
C11 C12 H12 120.5
C11 C12 C13 118.9(2)
C13 C12 H12 120.5
N3 C13 C8 117.0(2)
N3 C13 C12 121.7(2)
C12 C13 C8 121.3(2)
N2 C14 H14A 109.5
N2 C14 H14B 109.5
N2 C14 H14C 109.5
H14A C14 H14B 109.5
H14A C14 H14C 109.5
H14B C14 H14C 109.5
O1 S2 O2 113.98(11)
O1 S2 O3 115.52(11)
O1 S2 C15 103.91(11)
O2 S2 O3 114.47(12)
O2 S2 C15 103.66(11)
O3 S2 C15 103.18(11)
F1 C15 S2 111.01(16)
F2 C15 S2 110.84(17)
F2 C15 F1 107.88(19)
F2 C15 F3 108.05(19)
F3 C15 S2 111.36(16)
F3 C15 F1 107.5(2)

loop_
_geom_bond_atom_site_label_1
_geom_bond_atom_site_label_2
_geom_bond_distance
S1 C6 1.663(2)
N1 H1A 0.84(3)
N1 H1B 0.84(3)
N1 C1 1.332(3)
N2 C1 1.375(3)
N2 C5 1.394(3)
N2 C14 1.482(3)
N3 H3 0.82(3)
N3 C6 1.342(3)
N3 C13 1.387(3)
N4 C7 1.295(3)
N4 C8 1.388(3)
N5 H5 0.84(3)
N5 C5 1.371(3)
N5 C7 1.379(3)
C1 C2 1.402(3)
C2 H2 0.9500
C2 C3 1.359(3)
C3 H3A 0.9500
C3 C4 1.394(3)
C4 H4 0.9500
C4 C5 1.373(3)
C6 C7 1.483(3)
C8 C9 1.404(3)
C8 C13 1.397(3)
C9 H9 0.9500
C9 C10 1.378(3)
C10 H10 0.9500
C10 C11 1.396(4)
C11 H11 0.9500
C11 C12 1.371(3)
C12 H12 0.9500
C12 C13 1.396(3)
C14 H14A 0.9800
C14 H14B 0.9800
C14 H14C 0.9800
S2 O1 1.4364(17)
S2 O2 1.4397(18)
S2 O3 1.4400(18)
S2 C15 1.822(2)
F1 C15 1.332(3)
F2 C15 1.325(3)
F3 C15 1.326(3)

loop_
_geom_torsion_atom_site_label_1
_geom_torsion_atom_site_label_2
_geom_torsion_atom_site_label_3
_geom_torsion_atom_site_label_4
_geom_torsion
S1 C6 C7 N4 -178.58(18)
S1 C6 C7 N5 2.3(3)
N1 C1 C2 C3 179.1(2)
N2 C1 C2 C3 -0.4(4)
N3 C6 C7 N4 0.8(3)
N3 C6 C7 N5 -178.32(19)
N4 C8 C9 C10 178.6(2)
N4 C8 C13 N3 1.2(3)
N4 C8 C13 C12 -179.2(2)
C1 N2 C5 N5 -179.2(2)
C1 N2 C5 C4 1.5(3)
C1 C2 C3 C4 0.3(4)
C2 C3 C4 C5 0.7(4)
C3 C4 C5 N2 -1.5(4)
C3 C4 C5 N5 179.3(2)
C5 N2 C1 N1 -179.9(2)
C5 N2 C1 C2 -0.5(3)
C5 N5 C7 N4 0.7(4)
C5 N5 C7 C6 179.8(2)
C6 N3 C13 C8 -0.3(3)
C6 N3 C13 C12 -179.9(2)
C7 N4 C8 C9 179.2(2)
C7 N4 C8 C13 -1.0(3)
C7 N5 C5 N2 -179.9(2)
C7 N5 C5 C4 -0.7(4)
C8 N4 C7 N5 179.0(2)
C8 N4 C7 C6 0.0(3)
C8 C9 C10 C11 0.8(4)
C9 C8 C13 N3 -179.0(2)
C9 C8 C13 C12 0.6(3)
C9 C10 C11 C12 0.3(4)
C10 C11 C12 C13 -0.9(4)
C11 C12 C13 N3 -180.0(2)
C11 C12 C13 C8 0.5(3)
C13 N3 C6 S1 178.78(17)
C13 N3 C6 C7 -0.6(3)
C13 C8 C9 C10 -1.2(3)
C14 N2 C1 N1 0.3(3)
C14 N2 C1 C2 179.7(2)
C14 N2 C5 N5 0.5(3)
C14 N2 C5 C4 -178.7(2)
O1 S2 C15 F1 -65.74(19)
O1 S2 C15 F2 174.39(16)
O1 S2 C15 F3 54.07(19)
O2 S2 C15 F1 174.85(16)
O2 S2 C15 F2 54.97(19)
O2 S2 C15 F3 -65.35(18)
O3 S2 C15 F1 55.19(19)
O3 S2 C15 F2 -64.68(19)
O3 S2 C15 F3 174.99(16)
